data_7127015
loop_
_publ_author_name
'Sangeetha, Subramani'
'Sekar, Govindasamy'

_publ_section_title
;
 Copper-catalyzed double C-S bond formation for the synthesis of
 2-acyldihydrobenzo[<i>b</i>]thiophenes and
 2-acylbenzo[<i>b</i>]thiophenes.
;
_journal_issue 74
_journal_name_full 'Chemical communications (Cambridge, England)'
_journal_page_first 10906
_journal_page_last 10909
_journal_paper_doi 10.1039/d0cc04647g
_journal_volume 56
_journal_year 2020
_chemical_formula_sum 'C14 H10 O2 S2'
_chemical_formula_weight 274.34
_space_group_crystal_system monoclinic
_space_group_IT_number 14
_space_group_name_Hall '-P 2yn'
_space_group_name_H-M_alt 'P 1 21/n 1'
_atom_sites_solution_hydrogens geom
_audit_creation_method SHELXL-2014/7
_audit_update_record
;
2020-04-21 deposited with the CCDC.	2020-08-05 downloaded from the CCDC.
;
_cell_angle_alpha 90
_cell_angle_beta 113.6217(18)
_cell_angle_gamma 90
_cell_formula_units_Z 4
_cell_length_a 13.9604(9)
_cell_length_b 5.9708(3)
_cell_length_c 16.2069(9)
_cell_measurement_reflns_used 7010
_cell_measurement_temperature 296(2)
_cell_measurement_theta_max 26.72
_cell_measurement_theta_min 2.48
_cell_volume 1237.73(12)
_computing_cell_refinement 'Bruker SAINT'
_computing_data_collection 'Bruker APEX2'
_computing_data_reduction 'Bruker SAINT'
_computing_molecular_graphics 'Bruker SHELXTL'
_computing_publication_material 'Bruker SHELXTL'
_computing_structure_refinement 'SHELXL-2014/7 (Sheldrick, 2014)'
_computing_structure_solution 'SHELXS-97 (Sheldrick 2008)'
_diffrn_ambient_temperature 296(2)
_diffrn_measured_fraction_theta_full 1.000
_diffrn_measured_fraction_theta_max 1.000
_diffrn_measurement_device_type 'Bruker APEX-II CCD'
_diffrn_measurement_method '\f and \w scans'
_diffrn_radiation_type MoK\a
_diffrn_radiation_wavelength 0.71073
_diffrn_reflns_av_R_equivalents 0.0767
_diffrn_reflns_av_unetI/netI 0.0407
_diffrn_reflns_Laue_measured_fraction_full 1.000
_diffrn_reflns_Laue_measured_fraction_max 1.000
_diffrn_reflns_limit_h_max 16
_diffrn_reflns_limit_h_min -16
_diffrn_reflns_limit_k_max 6
_diffrn_reflns_limit_k_min -7
_diffrn_reflns_limit_l_max 19
_diffrn_reflns_limit_l_min -19
_diffrn_reflns_number 15195
_diffrn_reflns_point_group_measured_fraction_full 1.000
_diffrn_reflns_point_group_measured_fraction_max 1.000
_diffrn_reflns_theta_full 24.998
_diffrn_reflns_theta_max 24.998
_diffrn_reflns_theta_min 2.483
_exptl_absorpt_coefficient_mu 0.419
_exptl_absorpt_correction_T_max 0.951
_exptl_absorpt_correction_T_min 0.913
_exptl_absorpt_correction_type multi-scan
_exptl_absorpt_process_details 'SADABS V2014/5(Bruker AXS.Inc)'
_exptl_crystal_colour colourless
_exptl_crystal_density_diffrn 1.472
_exptl_crystal_description Block
_exptl_crystal_F_000 568
_exptl_crystal_size_max 0.220
_exptl_crystal_size_mid 0.160
_exptl_crystal_size_min 0.120
_refine_diff_density_max 0.304
_refine_diff_density_min -0.294
_refine_diff_density_rms 0.059
_refine_ls_extinction_method none
_refine_ls_goodness_of_fit_ref 1.148
_refine_ls_hydrogen_treatment constr
_refine_ls_matrix_type full
_refine_ls_number_parameters 164
_refine_ls_number_reflns 2167
_refine_ls_number_restraints 0
_refine_ls_restrained_S_all 1.148
_refine_ls_R_factor_all 0.0564
_refine_ls_R_factor_gt 0.0462
_refine_ls_shift/su_max 0.000
_refine_ls_shift/su_mean 0.000
_refine_ls_structure_factor_coef Fsqd
_refine_ls_weighting_details 'w=1/[\s^2^(Fo^2^)+(0.0495P)^2^+1.0945P] where P=(Fo^2^+2Fc^2^)/3'
_refine_ls_weighting_scheme calc
_refine_ls_wR_factor_gt 0.1248
_refine_ls_wR_factor_ref 0.1328
_reflns_Friedel_coverage 0.000
_reflns_number_gt 1798
_reflns_number_total 2167
_reflns_threshold_expression 'I > 2\s(I)'
_cod_data_source_file d0cc04647g2.cif
_cod_data_source_block 178
_cod_depositor_comments 'Adding full bibliography for 7127014--7127015.cif.'
_cod_original_sg_symbol_H-M 'P 21/n'
_cod_database_code 7127015
_shelx_shelxl_version_number 2014/7
_shelx_space_group_comment
; 
The symmetry employed for this shelxl refinement is uniquely defined 
by the following loop, which should always be used as a source of 
symmetry information in preference to the above space-group names. 
They are only intended as comments. 
;
_shelx_estimated_absorpt_t_min 0.913
_shelx_estimated_absorpt_t_max 0.951

loop_
_space_group_symop_operation_xyz
'x, y, z'
'-x+1/2, y+1/2, -z+1/2'
'-x, -y, -z'
'x-1/2, -y-1/2, z-1/2'

loop_
_atom_site_label
_atom_site_type_symbol
_atom_site_fract_x
_atom_site_fract_y
_atom_site_fract_z
_atom_site_U_iso_or_equiv
_atom_site_adp_type
_atom_site_occupancy
_atom_site_site_symmetry_order
_atom_site_calc_flag
_atom_site_refinement_flags_posn
_atom_site_refinement_flags_adp
_atom_site_refinement_flags_occupancy
_atom_site_disorder_assembly
_atom_site_disorder_group
C1 C 0.9919(3) 0.4328(6) 0.1147(2) 0.0482(8) Uani 1 1 d . . . . .
H1 H 1.0567 0.4198 0.1114 0.058 Uiso 1 1 calc R U . . .
C2 C 0.9533(3) 0.2792(6) 0.1553(2) 0.0477(8) Uani 1 1 d . . . . .
H2 H 0.9890 0.1497 0.1826 0.057 Uiso 1 1 calc R U . . .
C3 C 0.8531(2) 0.3361(5) 0.1521(2) 0.0435(7) Uani 1 1 d . . . . .
H3 H 0.8158 0.2505 0.1770 0.052 Uiso 1 1 calc R U . . .
C4 C 0.8181(2) 0.5401(5) 0.10602(17) 0.0359(6) Uani 1 1 d . . . . .
C5 C 0.7223(2) 0.6731(5) 0.08348(19) 0.0392(7) Uani 1 1 d . . . . .
C6 C 0.6351(2) 0.6010(5) 0.10720(17) 0.0346(6) Uani 1 1 d . . . . .
C7 C 0.5054(2) 0.4218(5) 0.15622(18) 0.0355(6) Uani 1 1 d . . . . .
C8 C 0.4436(3) 0.2983(5) 0.18995(19) 0.0433(7) Uani 1 1 d . . . . .
H8 H 0.4652 0.1589 0.2165 0.052 Uiso 1 1 calc R U . . .
C9 C 0.3513(2) 0.3881(5) 0.18273(19) 0.0434(8) Uani 1 1 d . . . . .
H9 H 0.3103 0.3100 0.2063 0.052 Uiso 1 1 calc R U . . .
C10 C 0.3157(2) 0.5961(5) 0.14059(18) 0.0400(7) Uani 1 1 d . . . . .
C11 C 0.3742(2) 0.7173(5) 0.10527(18) 0.0376(7) Uani 1 1 d . . . . .
H11 H 0.3500 0.8530 0.0761 0.045 Uiso 1 1 calc R U . . .
C12 C 0.4718(2) 0.6299(4) 0.11453(17) 0.0331(6) Uani 1 1 d . . . . .
C13 C 0.5479(2) 0.7270(5) 0.08716(18) 0.0362(7) Uani 1 1 d . . . . .
H13 H 0.5384 0.8647 0.0581 0.043 Uiso 1 1 calc R U . . .
C14 C 0.1798(3) 0.8697(6) 0.0952(3) 0.0576(9) Uani 1 1 d . . . . .
H14A H 0.2265 0.9898 0.1252 0.086 Uiso 1 1 calc R U . . .
H14B H 0.1128 0.8964 0.0970 0.086 Uiso 1 1 calc R U . . .
H14C H 0.1720 0.8618 0.0337 0.086 Uiso 1 1 calc R U . . .
O1 O 0.71406(19) 0.8514(4) 0.04381(17) 0.0583(7) Uani 1 1 d . . . . .
O2 O 0.22128(17) 0.6640(4) 0.13934(15) 0.0520(6) Uani 1 1 d . . . . .
S1 S 0.90942(7) 0.64973(14) 0.07072(6) 0.0517(3) Uani 1 1 d . . . . .
S2 S 0.62830(6) 0.35159(12) 0.16059(5) 0.0428(3) Uani 1 1 d . . . . .

loop_
_atom_site_aniso_label
_atom_site_aniso_U_11
_atom_site_aniso_U_22
_atom_site_aniso_U_33
_atom_site_aniso_U_23
_atom_site_aniso_U_13
_atom_site_aniso_U_12
C1 0.0419(18) 0.056(2) 0.0469(17) -0.0047(15) 0.0185(14) 0.0014(15)
C2 0.0492(19) 0.0463(18) 0.0468(18) 0.0019(14) 0.0182(15) 0.0059(15)
C3 0.0389(17) 0.0422(17) 0.0506(18) 0.0041(14) 0.0191(14) 0.0032(14)
C4 0.0391(16) 0.0371(15) 0.0319(14) 0.0003(12) 0.0147(12) -0.0045(13)
C5 0.0457(18) 0.0362(16) 0.0375(15) 0.0061(12) 0.0185(13) -0.0019(13)
C6 0.0394(16) 0.0320(14) 0.0318(14) 0.0055(11) 0.0135(12) -0.0023(12)
C7 0.0402(16) 0.0325(14) 0.0319(14) 0.0020(11) 0.0124(12) -0.0054(12)
C8 0.054(2) 0.0322(15) 0.0437(17) 0.0061(13) 0.0192(14) -0.0084(14)
C9 0.0483(19) 0.0427(17) 0.0398(16) 0.0005(13) 0.0183(14) -0.0189(14)
C10 0.0351(16) 0.0458(17) 0.0368(15) -0.0066(13) 0.0120(12) -0.0127(13)
C11 0.0374(16) 0.0357(15) 0.0372(15) 0.0049(12) 0.0124(12) -0.0033(13)
C12 0.0372(16) 0.0319(14) 0.0286(13) 0.0035(11) 0.0114(11) -0.0038(12)
C13 0.0425(17) 0.0315(14) 0.0352(14) 0.0080(12) 0.0164(13) -0.0013(13)
C14 0.0416(19) 0.054(2) 0.079(2) -0.0029(18) 0.0262(18) -0.0035(16)
O1 0.0593(15) 0.0472(14) 0.0802(16) 0.0303(12) 0.0404(13) 0.0089(11)
O2 0.0429(13) 0.0562(14) 0.0609(14) -0.0005(11) 0.0251(11) -0.0087(11)
S1 0.0499(5) 0.0516(5) 0.0601(5) 0.0078(4) 0.0289(4) -0.0013(4)
S2 0.0477(5) 0.0325(4) 0.0500(5) 0.0130(3) 0.0213(4) 0.0027(3)

loop_
_atom_type_symbol
_atom_type_description
_atom_type_scat_dispersion_real
_atom_type_scat_dispersion_imag
_atom_type_scat_source
C C 0.0033 0.0016 'International Tables Vol C Tables 4.2.6.8 and 6.1.1.4'
H H 0.0000 0.0000 'International Tables Vol C Tables 4.2.6.8 and 6.1.1.4'
O O 0.0106 0.0060 'International Tables Vol C Tables 4.2.6.8 and 6.1.1.4'
S S 0.1246 0.1234 'International Tables Vol C Tables 4.2.6.8 and 6.1.1.4'

loop_
_geom_angle_atom_site_label_1
_geom_angle_atom_site_label_2
_geom_angle_atom_site_label_3
_geom_angle
_geom_angle_site_symmetry_1
_geom_angle_site_symmetry_3
_geom_angle_publ_flag
C2 C1 S1 112.6(3) . . ?
C2 C1 H1 123.7 . . ?
S1 C1 H1 123.7 . . ?
C1 C2 C3 113.4(3) . . ?
C1 C2 H2 123.3 . . ?
C3 C2 H2 123.3 . . ?
C4 C3 C2 110.8(3) . . ?
C4 C3 H3 124.6 . . ?
C2 C3 H3 124.6 . . ?
C3 C4 C5 133.4(3) . . ?
C3 C4 S1 111.0(2) . . ?
C5 C4 S1 115.7(2) . . ?
O1 C5 C4 119.0(3) . . ?
O1 C5 C6 118.4(3) . . ?
C4 C5 C6 122.7(2) . . ?
C13 C6 C5 122.0(2) . . ?
C13 C6 S2 111.8(2) . . ?
C5 C6 S2 126.2(2) . . ?
C8 C7 C12 120.9(3) . . ?
C8 C7 S2 127.5(2) . . ?
C12 C7 S2 111.6(2) . . ?
C9 C8 C7 118.1(3) . . ?
C9 C8 H8 121.0 . . ?
C7 C8 H8 121.0 . . ?
C8 C9 C10 121.9(3) . . ?
C8 C9 H9 119.1 . . ?
C10 C9 H9 119.1 . . ?
O2 C10 C11 124.4(3) . . ?
O2 C10 C9 114.7(3) . . ?
C11 C10 C9 120.9(3) . . ?
C10 C11 C12 118.0(3) . . ?
C10 C11 H11 121.0 . . ?
C12 C11 H11 121.0 . . ?
C7 C12 C11 120.2(3) . . ?
C7 C12 C13 111.2(3) . . ?
C11 C12 C13 128.6(2) . . ?
C6 C13 C12 114.1(2) . . ?
C6 C13 H13 122.9 . . ?
C12 C13 H13 122.9 . . ?
O2 C14 H14A 109.5 . . ?
O2 C14 H14B 109.5 . . ?
H14A C14 H14B 109.5 . . ?
O2 C14 H14C 109.5 . . ?
H14A C14 H14C 109.5 . . ?
H14B C14 H14C 109.5 . . ?
C10 O2 C14 117.3(2) . . ?
C1 S1 C4 92.27(15) . . ?
C7 S2 C6 91.30(13) . . ?

loop_
_geom_bond_atom_site_label_1
_geom_bond_atom_site_label_2
_geom_bond_distance
_geom_bond_site_symmetry_2
_geom_bond_publ_flag
C1 C2 1.361(5) . ?
C1 S1 1.689(3) . ?
C1 H1 0.9300 . ?
C2 C3 1.419(4) . ?
C2 H2 0.9300 . ?
C3 C4 1.410(4) . ?
C3 H3 0.9300 . ?
C4 C5 1.470(4) . ?
C4 S1 1.722(3) . ?
C5 O1 1.225(3) . ?
C5 C6 1.480(4) . ?
C6 C13 1.355(4) . ?
C6 S2 1.744(3) . ?
C7 C8 1.402(4) . ?
C7 C12 1.402(4) . ?
C7 S2 1.739(3) . ?
C8 C9 1.356(5) . ?
C8 H8 0.9300 . ?
C9 C10 1.408(4) . ?
C9 H9 0.9300 . ?
C10 O2 1.372(4) . ?
C10 C11 1.376(4) . ?
C11 C12 1.410(4) . ?
C11 H11 0.9300 . ?
C12 C13 1.428(4) . ?
C13 H13 0.9300 . ?
C14 O2 1.423(4) . ?
C14 H14A 0.9600 . ?
C14 H14B 0.9600 . ?
C14 H14C 0.9600 . ?

loop_
_geom_torsion_atom_site_label_1
_geom_torsion_atom_site_label_2
_geom_torsion_atom_site_label_3
_geom_torsion_atom_site_label_4
_geom_torsion
_geom_torsion_site_symmetry_1
_geom_torsion_site_symmetry_2
_geom_torsion_site_symmetry_3
_geom_torsion_site_symmetry_4
_geom_torsion_publ_flag
S1 C1 C2 C3 -0.3(4) . . . . ?
C1 C2 C3 C4 0.5(4) . . . . ?
C2 C3 C4 C5 179.8(3) . . . . ?
C2 C3 C4 S1 -0.5(3) . . . . ?
C3 C4 C5 O1 178.1(3) . . . . ?
S1 C4 C5 O1 -1.6(4) . . . . ?
C3 C4 C5 C6 -1.6(5) . . . . ?
S1 C4 C5 C6 178.8(2) . . . . ?
O1 C5 C6 C13 -0.7(4) . . . . ?
C4 C5 C6 C13 179.0(3) . . . . ?
O1 C5 C6 S2 178.1(2) . . . . ?
C4 C5 C6 S2 -2.2(4) . . . . ?
C12 C7 C8 C9 -1.3(4) . . . . ?
S2 C7 C8 C9 177.3(2) . . . . ?
C7 C8 C9 C10 1.7(4) . . . . ?
C8 C9 C10 O2 -179.6(3) . . . . ?
C8 C9 C10 C11 -0.3(4) . . . . ?
O2 C10 C11 C12 177.7(2) . . . . ?
C9 C10 C11 C12 -1.6(4) . . . . ?
C8 C7 C12 C11 -0.5(4) . . . . ?
S2 C7 C12 C11 -179.4(2) . . . . ?
C8 C7 C12 C13 178.8(3) . . . . ?
S2 C7 C12 C13 0.0(3) . . . . ?
C10 C11 C12 C7 2.0(4) . . . . ?
C10 C11 C12 C13 -177.3(3) . . . . ?
C5 C6 C13 C12 179.5(2) . . . . ?
S2 C6 C13 C12 0.5(3) . . . . ?
C7 C12 C13 C6 -0.3(3) . . . . ?
C11 C12 C13 C6 179.0(3) . . . . ?
C11 C10 O2 C14 2.6(4) . . . . ?
C9 C10 O2 C14 -178.1(3) . . . . ?
C2 C1 S1 C4 0.0(3) . . . . ?
C3 C4 S1 C1 0.3(2) . . . . ?
C5 C4 S1 C1 -180.0(2) . . . . ?
C8 C7 S2 C6 -178.5(3) . . . . ?
C12 C7 S2 C6 0.3(2) . . . . ?
C13 C6 S2 C7 -0.5(2) . . . . ?
C5 C6 S2 C7 -179.4(3) . . . . ?
